data_8105755
loop_
_publ_author_name
'Zhang, Lili'
'Gu, Xuefan'
'Xue, Ming'
'Qu, Chengtun'
'Ma, Yun'
'Chen, Gang'

_publ_section_title
;
 Crystal structure of
 catena-poly[dichlorido-(\m2-3-(2-pyridyl)-4-(4-pyridyl)-5-(3-pyridyl)-1,2,4-triazole-\k2
 N:N&#x2032;)] copper(II), C17H12N6Cl2Cu
;
_journal_issue 3
_journal_name_full 'Zeitschrift f\"ur Kristallographie - New Crystal Structures'
_journal_page_first 481
_journal_page_last 482
_journal_paper_doi 10.1515/ncrs-2018-0483
_journal_volume 234
_journal_year 2019
_chemical_formula_moiety 'C17 H12 Cl2 Cu N6'
_chemical_formula_sum 'C17 H12 Cl2 Cu N6'
_chemical_formula_weight 434.77
_space_group_crystal_system monoclinic
_space_group_IT_number 14
_space_group_name_Hall '-P 2ybc'
_space_group_name_H-M_alt 'P 1 21/c 1'
_atom_sites_solution_hydrogens geom
_cell_angle_alpha 90
_cell_angle_beta 103.628(2)
_cell_angle_gamma 90
_cell_formula_units_Z 4
_cell_length_a 13.113(3)
_cell_length_b 7.1325(4)
_cell_length_c 19.527(3)
_cell_measurement_reflns_used 2188
_cell_measurement_temperature 296(2)
_cell_measurement_theta_max 23.81
_cell_measurement_theta_min 2.98
_cell_volume 1774.9(5)
_computing_cell_refinement
;
CrysAlisPro, Agilent Technologies,
Version 1.171.35.15 (release 03-08-2011 CrysAlis171 .NET)
(compiled Aug  3 2011,13:03:54)
;
_computing_data_collection
;
CrysAlisPro, Agilent Technologies,
Version 1.171.35.15 (release 03-08-2011 CrysAlis171 .NET)
(compiled Aug  3 2011,13:03:54)
;
_computing_data_reduction
;
CrysAlisPro, Agilent Technologies,
Version 1.171.35.15 (release 03-08-2011 CrysAlis171 .NET)
(compiled Aug  3 2011,13:03:54)
;
_computing_molecular_graphics 'Olex2 (Dolomanov et al., 2009)'
_computing_publication_material 'Olex2 (Dolomanov et al., 2009)'
_computing_structure_refinement 'XL (Sheldrick, 2008)'
_computing_structure_solution 'SHELXS-97 (Sheldrick, 1990)'
_diffrn_ambient_temperature 296.15
_diffrn_detector_area_resol_mean 16.2542
_diffrn_measured_fraction_theta_full 0.998
_diffrn_measured_fraction_theta_max 0.998
_diffrn_measurement_details
;
#__ type_ start__ end____ width___ exp.time_
  1 omega  -53.00   36.00   1.0000   25.0000
omega____ theta____ kappa____ phi______ frames
    -       18.4204  -37.0000 -120.0000 89

#__ type_ start__ end____ width___ exp.time_
  2 omega  -51.00   24.00   1.0000   25.0000
omega____ theta____ kappa____ phi______ frames
    -       18.4204  -37.0000    0.0000 75

#__ type_ start__ end____ width___ exp.time_
  3 omega  -76.00   -3.00   1.0000   25.0000
omega____ theta____ kappa____ phi______ frames
    -      -19.0454  -57.0000  -60.0000 73

#__ type_ start__ end____ width___ exp.time_
  4 omega  -49.00   -8.00   1.0000   25.0000
omega____ theta____ kappa____ phi______ frames
    -      -19.0454  113.0000 -166.0000 41

#__ type_ start__ end____ width___ exp.time_
  5 omega  -67.00  -25.00   1.0000   25.0000
omega____ theta____ kappa____ phi______ frames
    -      -19.0454  113.0000 -101.0000 42
;
_diffrn_measurement_device_type 'CCD area detector'
_diffrn_measurement_method 'phi and omega scans'
_diffrn_radiation_monochromator graphite
_diffrn_radiation_type MoK\a
_diffrn_radiation_wavelength 0.71073
_diffrn_reflns_av_R_equivalents 0.0306
_diffrn_reflns_av_unetI/netI 0.0364
_diffrn_reflns_Laue_measured_fraction_full 0.998
_diffrn_reflns_Laue_measured_fraction_max 0.998
_diffrn_reflns_limit_h_max 15
_diffrn_reflns_limit_h_min -15
_diffrn_reflns_limit_k_max 7
_diffrn_reflns_limit_k_min -8
_diffrn_reflns_limit_l_max 23
_diffrn_reflns_limit_l_min -17
_diffrn_reflns_number 8812
_diffrn_reflns_point_group_measured_fraction_full 0.998
_diffrn_reflns_point_group_measured_fraction_max 0.998
_diffrn_reflns_theta_full 25.030
_diffrn_reflns_theta_max 25.030
_diffrn_reflns_theta_min 1.598
_exptl_absorpt_coefficient_mu 1.545
_exptl_absorpt_correction_T_max 1.00000
_exptl_absorpt_correction_T_min 0.55048
_exptl_absorpt_correction_type none
_exptl_absorpt_process_details
;
CrysAlisPro, Agilent Technologies,
Version 1.171.35.15 (release 03-08-2011 CrysAlis171 .NET)
(compiled Aug  3 2011,13:03:54)
Empirical absorption correction using spherical harmonics,
 implemented in SCALE3 ABSPACK scaling algorithm.
;
_exptl_crystal_colour Light-green
_exptl_crystal_density_diffrn 1.627
_exptl_crystal_density_meas .
_exptl_crystal_density_method 'not measured'
_exptl_crystal_description BLOCK
_exptl_crystal_F_000 876
_exptl_crystal_size_max 0.28
_exptl_crystal_size_mid 0.22
_exptl_crystal_size_min 0.2
_refine_diff_density_max 0.325
_refine_diff_density_min -0.359
_refine_diff_density_rms 0.052
_refine_ls_extinction_coef .
_refine_ls_extinction_method none
_refine_ls_goodness_of_fit_ref 1.013
_refine_ls_hydrogen_treatment constr
_refine_ls_matrix_type full
_refine_ls_number_parameters 235
_refine_ls_number_reflns 3137
_refine_ls_number_restraints 6
_refine_ls_restrained_S_all 1.013
_refine_ls_R_factor_all 0.0471
_refine_ls_R_factor_gt 0.0310
_refine_ls_shift/su_max 0.000
_refine_ls_shift/su_mean 0.000
_refine_ls_structure_factor_coef Fsqd
_refine_ls_weighting_details 'w=1/[\s^2^(Fo^2^)+(0.0257P)^2^+0.7472P] where P=(Fo^2^+2Fc^2^)/3'
_refine_ls_weighting_scheme calc
_refine_ls_wR_factor_gt 0.0621
_refine_ls_wR_factor_ref 0.0682
_reflns_Friedel_coverage 0.000
_reflns_Friedel_fraction_full .
_reflns_Friedel_fraction_max .
_reflns_number_gt 2423
_reflns_number_total 3137
_reflns_threshold_expression 'I > 2\s(I)'
_cod_data_source_file suppl_ncrs-2018-0483_suppl.cif
_cod_data_source_block 1
_cod_original_cell_volume 1774.8(5)
_cod_database_code 8105755
_shelx_space_group_comment
;
The symmetry employed for this shelxl refinement is uniquely defined
by the following loop, which should always be used as a source of
symmetry information in preference to the above space-group names.
They are only intended as comments.
;
_shelx_estimated_absorpt_t_max 0.747
_shelx_estimated_absorpt_t_min 0.672
_olex2_refinement_description
;
1. Fixed Uiso
 At 1.2 times of:
  All C(H) groups
2. Rigid bond restraints
 Cu1, Cl1, Cl2, N1
 with sigma for 1-2 distances of 0.005 and sigma for 1-3 distances of 0.005
3.a Aromatic/amide H refined with riding coordinates:
 C1(H1), C2(H2), C3(H3), C4(H4), C9(H9), C10(H10), C11(H11), C12(H12),
 C14(H14), C15(H15), C16(H16), C17(H17)
;
_olex2_submission_special_instructions 'No special instructions were received'
_publcif_funding_html
;
;

loop_
_space_group_symop_operation_xyz
'x, y, z'
'-x, y+1/2, -z+1/2'
'-x, -y, -z'
'x, -y-1/2, z-1/2'

loop_
_atom_site_label
_atom_site_type_symbol
_atom_site_fract_x
_atom_site_fract_y
_atom_site_fract_z
_atom_site_U_iso_or_equiv
_atom_site_adp_type
_atom_site_occupancy
_atom_site_site_symmetry_order
_atom_site_calc_flag
_atom_site_refinement_flags_posn
_atom_site_refinement_flags_adp
_atom_site_refinement_flags_occupancy
_atom_site_disorder_assembly
_atom_site_disorder_group
Cu1 Cu 0.55522(3) 0.51829(4) 0.12524(2) 0.03391(11) Uani 1 1 d . U . . .
Cl1 Cl 0.39501(6) 0.64440(11) 0.08945(4) 0.0551(2) Uani 1 1 d . U . . .
Cl2 Cl 0.58712(8) 0.22187(11) 0.13810(4) 0.0651(3) Uani 1 1 d . U . . .
N1 N 0.63268(19) 0.6278(3) 0.22136(11) 0.0418(6) Uani 1 1 d . U . . .
N2 N 0.86801(19) 0.3503(3) 0.37745(11) 0.0436(6) Uani 1 1 d . . . . .
N3 N 0.91450(19) 0.2672(3) 0.44151(12) 0.0440(6) Uani 1 1 d . . . . .
N4 N 0.81882(16) 0.4998(3) 0.46337(10) 0.0315(5) Uani 1 1 d . . . . .
N5 N 0.8601(2) 0.3823(4) 0.60975(12) 0.0504(7) Uani 1 1 d . . . . .
N6 N 0.64231(17) 0.8459(3) 0.56462(11) 0.0324(5) Uani 1 1 d . . . . .
C1 C 0.6903(2) 0.5292(4) 0.27488(13) 0.0381(7) Uani 1 1 d . . . . .
H1 H 0.6930 0.3997 0.2699 0.046 Uiso 1 1 calc R . . . .
C2 C 0.6286(3) 0.8110(4) 0.22904(15) 0.0510(8) Uani 1 1 d . . . . .
H2 H 0.5884 0.8823 0.1927 0.061 Uiso 1 1 calc R . . . .
C3 C 0.6820(3) 0.8993(4) 0.28905(15) 0.0508(8) Uani 1 1 d . . . . .
H3 H 0.6787 1.0291 0.2925 0.061 Uiso 1 1 calc R . . . .
C4 C 0.7406(2) 0.7973(4) 0.34443(15) 0.0426(7) Uani 1 1 d . . . . .
H4 H 0.7756 0.8565 0.3857 0.051 Uiso 1 1 calc R . . . .
C5 C 0.7461(2) 0.6079(4) 0.33748(13) 0.0343(6) Uani 1 1 d . . . . .
C6 C 0.8103(2) 0.4876(4) 0.39146(13) 0.0345(6) Uani 1 1 d . . . . .
C7 C 0.8839(2) 0.3559(4) 0.49187(14) 0.0351(6) Uani 1 1 d . . . . .
C8 C 0.9106(2) 0.2984(4) 0.56642(14) 0.0350(6) Uani 1 1 d . . . . .
C9 C 0.9812(2) 0.1552(4) 0.58798(15) 0.0431(7) Uani 1 1 d . . . . .
H9 H 1.0157 0.0997 0.5567 0.052 Uiso 1 1 calc R . . . .
C10 C 0.9996(3) 0.0965(5) 0.65674(16) 0.0521(8) Uani 1 1 d . . . . .
H10 H 1.0465 -0.0008 0.6725 0.063 Uiso 1 1 calc R . . . .
C11 C 0.9487(3) 0.1813(5) 0.70224(16) 0.0547(9) Uani 1 1 d . . . . .
H11 H 0.9605 0.1439 0.7491 0.066 Uiso 1 1 calc R . . . .
C12 C 0.8802(3) 0.3224(5) 0.67657(16) 0.0566(9) Uani 1 1 d . . . . .
H12 H 0.8454 0.3804 0.7072 0.068 Uiso 1 1 calc R . . . .
C13 C 0.7591(2) 0.6226(3) 0.49741(12) 0.0297(6) Uani 1 1 d . . . . .
C14 C 0.6514(2) 0.6031(4) 0.48428(14) 0.0359(6) Uani 1 1 d . . . . .
H14 H 0.6169 0.5145 0.4521 0.043 Uiso 1 1 calc R . . . .
C15 C 0.5962(2) 0.7162(4) 0.51933(13) 0.0381(7) Uani 1 1 d . . . . .
H15 H 0.5238 0.7013 0.5110 0.046 Uiso 1 1 calc R . . . .
C16 C 0.7472(2) 0.8681(4) 0.57406(15) 0.0419(7) Uani 1 1 d . . . . .
H16 H 0.7796 0.9623 0.6044 0.050 Uiso 1 1 calc R . . . .
C17 C 0.8086(2) 0.7605(4) 0.54167(14) 0.0410(7) Uani 1 1 d . . . . .
H17 H 0.8806 0.7802 0.5494 0.049 Uiso 1 1 calc R . . . .

loop_
_atom_site_aniso_label
_atom_site_aniso_U_11
_atom_site_aniso_U_22
_atom_site_aniso_U_33
_atom_site_aniso_U_23
_atom_site_aniso_U_13
_atom_site_aniso_U_12
Cu1 0.0398(2) 0.02871(18) 0.03193(18) 0.00951(14) 0.00580(14) -0.00270(15)
Cl1 0.0440(4) 0.0534(5) 0.0695(5) 0.0239(4) 0.0165(4) 0.0040(4)
Cl2 0.0870(6) 0.0312(4) 0.0621(5) 0.0095(4) -0.0124(5) -0.0019(4)
N1 0.0588(16) 0.0340(13) 0.0320(12) 0.0084(10) 0.0094(11) 0.0058(12)
N2 0.0518(16) 0.0461(15) 0.0330(13) -0.0025(11) 0.0105(12) 0.0164(12)
N3 0.0492(15) 0.0460(15) 0.0363(13) -0.0050(11) 0.0090(12) 0.0155(12)
N4 0.0330(12) 0.0323(12) 0.0289(11) -0.0053(10) 0.0066(10) 0.0059(10)
N5 0.0610(17) 0.0531(16) 0.0350(14) -0.0007(12) 0.0072(13) 0.0145(14)
N6 0.0355(13) 0.0307(12) 0.0302(12) -0.0059(9) 0.0061(10) 0.0004(10)
C1 0.0504(17) 0.0321(15) 0.0317(14) 0.0041(12) 0.0097(13) 0.0049(14)
C2 0.078(2) 0.0361(17) 0.0383(17) 0.0102(14) 0.0112(16) 0.0134(17)
C3 0.083(2) 0.0295(16) 0.0424(18) 0.0029(13) 0.0201(17) 0.0068(16)
C4 0.058(2) 0.0374(16) 0.0344(16) -0.0048(13) 0.0139(14) 0.0004(15)
C5 0.0416(17) 0.0323(15) 0.0311(15) 0.0010(12) 0.0126(13) 0.0049(13)
C6 0.0378(15) 0.0368(15) 0.0296(14) -0.0045(12) 0.0093(12) 0.0013(13)
C7 0.0332(15) 0.0337(15) 0.0366(15) -0.0019(12) 0.0045(13) 0.0076(12)
C8 0.0360(15) 0.0346(15) 0.0324(15) -0.0038(12) 0.0042(13) 0.0005(13)
C9 0.0454(18) 0.0414(17) 0.0405(17) 0.0020(13) 0.0059(14) 0.0062(14)
C10 0.054(2) 0.0494(19) 0.0475(19) 0.0087(15) -0.0001(16) 0.0084(16)
C11 0.069(2) 0.056(2) 0.0343(17) 0.0045(15) 0.0027(17) -0.0040(18)
C12 0.072(2) 0.060(2) 0.0359(18) -0.0080(15) 0.0085(16) 0.0128(19)
C13 0.0361(15) 0.0266(13) 0.0264(13) -0.0016(11) 0.0074(12) 0.0040(12)
C14 0.0374(16) 0.0361(15) 0.0337(15) -0.0128(12) 0.0071(13) -0.0025(13)
C15 0.0316(15) 0.0442(16) 0.0373(16) -0.0102(13) 0.0057(13) -0.0019(13)
C16 0.0445(18) 0.0353(16) 0.0441(17) -0.0152(13) 0.0065(15) -0.0055(14)
C17 0.0324(15) 0.0439(17) 0.0461(17) -0.0137(14) 0.0078(14) -0.0036(14)

loop_
_atom_type_symbol
_atom_type_description
_atom_type_scat_dispersion_real
_atom_type_scat_dispersion_imag
_atom_type_scat_source
C C 0.0033 0.0016 'International Tables Vol C Tables 4.2.6.8 and 6.1.1.4'
H H 0.0000 0.0000 'International Tables Vol C Tables 4.2.6.8 and 6.1.1.4'
Cl Cl 0.1484 0.1585 'International Tables Vol C Tables 4.2.6.8 and 6.1.1.4'
Cu Cu 0.3201 1.2651 'International Tables Vol C Tables 4.2.6.8 and 6.1.1.4'
N N 0.0061 0.0033 'International Tables Vol C Tables 4.2.6.8 and 6.1.1.4'

loop_
_geom_angle_atom_site_label_1
_geom_angle_atom_site_label_2
_geom_angle_atom_site_label_3
_geom_angle
_geom_angle_site_symmetry_1
_geom_angle_site_symmetry_3
Cl2 Cu1 Cl1 124.84(4) . .
N1 Cu1 Cl1 110.84(7) . .
N1 Cu1 Cl2 102.96(7) . .
N1 Cu1 N6 97.08(9) . 4_575
N6 Cu1 Cl1 103.71(6) 4_575 .
N6 Cu1 Cl2 114.04(7) 4_575 .
C1 N1 Cu1 125.33(19) . .
C2 N1 Cu1 117.00(19) . .
C2 N1 C1 117.6(3) . .
C6 N2 N3 106.5(2) . .
C7 N3 N2 108.8(2) . .
C6 N4 C13 125.7(2) . .
C7 N4 C6 105.0(2) . .
C7 N4 C13 128.7(2) . .
C8 N5 C12 117.6(3) . .
C15 N6 Cu1 118.84(18) . 4_576
C15 N6 C16 117.6(2) . .
C16 N6 Cu1 123.19(17) . 4_576
N1 C1 H1 118.0 . .
N1 C1 C5 124.1(3) . .
C5 C1 H1 118.0 . .
N1 C2 H2 119.1 . .
N1 C2 C3 121.8(3) . .
C3 C2 H2 119.1 . .
C2 C3 H3 119.8 . .
C2 C3 C4 120.5(3) . .
C4 C3 H3 119.8 . .
C3 C4 H4 120.7 . .
C5 C4 C3 118.6(3) . .
C5 C4 H4 120.7 . .
C1 C5 C6 119.5(2) . .
C4 C5 C1 117.4(3) . .
C4 C5 C6 123.1(3) . .
N2 C6 N4 110.3(2) . .
N2 C6 C5 123.6(2) . .
N4 C6 C5 126.1(2) . .
N3 C7 N4 109.3(2) . .
N3 C7 C8 124.3(2) . .
N4 C7 C8 126.3(2) . .
N5 C8 C7 117.7(2) . .
N5 C8 C9 122.6(3) . .
C9 C8 C7 119.6(2) . .
C8 C9 H9 120.8 . .
C10 C9 C8 118.4(3) . .
C10 C9 H9 120.8 . .
C9 C10 H10 120.0 . .
C11 C10 C9 119.9(3) . .
C11 C10 H10 120.0 . .
C10 C11 H11 121.1 . .
C12 C11 C10 117.8(3) . .
C12 C11 H11 121.1 . .
N5 C12 C11 123.7(3) . .
N5 C12 H12 118.1 . .
C11 C12 H12 118.1 . .
C14 C13 N4 119.8(2) . .
C17 C13 N4 120.0(2) . .
C17 C13 C14 120.2(2) . .
C13 C14 H14 120.5 . .
C15 C14 C13 119.0(2) . .
C15 C14 H14 120.5 . .
N6 C15 C14 122.2(3) . .
N6 C15 H15 118.9 . .
C14 C15 H15 118.9 . .
N6 C16 H16 117.9 . .
N6 C16 C17 124.1(2) . .
C17 C16 H16 117.9 . .
C13 C17 C16 116.8(3) . .
C13 C17 H17 121.6 . .
C16 C17 H17 121.6 . .

loop_
_geom_bond_atom_site_label_1
_geom_bond_atom_site_label_2
_geom_bond_distance
_geom_bond_site_symmetry_2
Cu1 Cl1 2.2404(9) .
Cu1 Cl2 2.1583(8) .
Cu1 N1 2.065(2) .
Cu1 N6 2.069(2) 4_575
N1 C1 1.336(3) .
N1 C2 1.318(3) .
N2 N3 1.389(3) .
N2 C6 1.305(3) .
N3 C7 1.309(3) .
N4 C6 1.385(3) .
N4 C7 1.367(3) .
N4 C13 1.438(3) .
N5 C8 1.333(3) .
N5 C12 1.339(4) .
N6 Cu1 2.069(2) 4_576
N6 C15 1.324(3) .
N6 C16 1.353(3) .
C1 H1 0.9300 .
C1 C5 1.387(4) .
C2 H2 0.9300 .
C2 C3 1.369(4) .
C3 H3 0.9300 .
C3 C4 1.378(4) .
C4 H4 0.9300 .
C4 C5 1.361(4) .
C5 C6 1.462(4) .
C7 C8 1.473(4) .
C8 C9 1.376(4) .
C9 H9 0.9300 .
C9 C10 1.373(4) .
C10 H10 0.9300 .
C10 C11 1.372(4) .
C11 H11 0.9300 .
C11 C12 1.363(4) .
C12 H12 0.9300 .
C13 C14 1.381(4) .
C13 C17 1.368(3) .
C14 H14 0.9300 .
C14 C15 1.370(4) .
C15 H15 0.9300 .
C16 H16 0.9300 .
C16 C17 1.371(4) .
C17 H17 0.9300 .

loop_
_geom_torsion_atom_site_label_1
_geom_torsion_atom_site_label_2
_geom_torsion_atom_site_label_3
_geom_torsion_atom_site_label_4
_geom_torsion
_geom_torsion_site_symmetry_1
_geom_torsion_site_symmetry_2
_geom_torsion_site_symmetry_3
_geom_torsion_site_symmetry_4
Cu1 N1 C1 C5 176.3(2) . . . .
Cu1 N1 C2 C3 -176.3(2) . . . .
Cu1 N6 C15 C14 -171.1(2) 4_576 . . .
Cu1 N6 C16 C17 170.3(2) 4_576 . . .
N1 C1 C5 C4 0.6(4) . . . .
N1 C1 C5 C6 -177.3(3) . . . .
N1 C2 C3 C4 -1.3(5) . . . .
N2 N3 C7 N4 -0.9(3) . . . .
N2 N3 C7 C8 175.0(2) . . . .
N3 N2 C6 N4 1.0(3) . . . .
N3 N2 C6 C5 -178.5(2) . . . .
N3 C7 C8 N5 -168.9(3) . . . .
N3 C7 C8 C9 7.6(4) . . . .
N4 C7 C8 N5 6.3(4) . . . .
N4 C7 C8 C9 -177.2(3) . . . .
N4 C13 C14 C15 177.4(2) . . . .
N4 C13 C17 C16 -177.9(2) . . . .
N5 C8 C9 C10 0.4(4) . . . .
N6 C16 C17 C13 -0.2(4) . . . .
C1 N1 C2 C3 0.7(5) . . . .
C1 C5 C6 N2 40.8(4) . . . .
C1 C5 C6 N4 -138.7(3) . . . .
C2 N1 C1 C5 -0.4(4) . . . .
C2 C3 C4 C5 1.5(5) . . . .
C3 C4 C5 C1 -1.2(4) . . . .
C3 C4 C5 C6 176.7(3) . . . .
C4 C5 C6 N2 -137.0(3) . . . .
C4 C5 C6 N4 43.5(4) . . . .
C6 N2 N3 C7 -0.1(3) . . . .
C6 N4 C7 N3 1.5(3) . . . .
C6 N4 C7 C8 -174.3(3) . . . .
C6 N4 C13 C14 63.0(4) . . . .
C6 N4 C13 C17 -115.8(3) . . . .
C7 N4 C6 N2 -1.6(3) . . . .
C7 N4 C6 C5 178.0(3) . . . .
C7 N4 C13 C14 -107.4(3) . . . .
C7 N4 C13 C17 73.8(4) . . . .
C7 C8 C9 C10 -175.9(3) . . . .
C8 N5 C12 C11 -0.2(5) . . . .
C8 C9 C10 C11 -0.6(5) . . . .
C9 C10 C11 C12 0.4(5) . . . .
C10 C11 C12 N5 0.0(5) . . . .
C12 N5 C8 C7 176.4(3) . . . .
C12 N5 C8 C9 0.0(5) . . . .
C13 N4 C6 N2 -173.8(2) . . . .
C13 N4 C6 C5 5.7(4) . . . .
C13 N4 C7 N3 173.5(2) . . . .
C13 N4 C7 C8 -2.4(4) . . . .
C13 C14 C15 N6 1.1(4) . . . .
C14 C13 C17 C16 3.3(4) . . . .
C15 N6 C16 C17 -2.5(4) . . . .
C16 N6 C15 C14 1.9(4) . . . .
C17 C13 C14 C15 -3.8(4) . . . .
